data_1537088
loop_
_publ_author_name
'Zhilyaev, A.N.'
'Fomina, T.A.'
'Larina, T.B.'
'Koz'min, P.A.'
'Surazhskaya, M.D.'
'Baranovskii, I.B.'

_publ_section_title
;
 Trinuclear oxosulfatocomplexes of iridium
;
_journal_name_full 'Zhurnal Neorganicheskoi Khimii'
_journal_page_first 400
_journal_page_last 405
_journal_volume 36
_journal_year 1991
_chemical_formula_sum 'Cs3 H6 Ir3 K O35 S8'
_chemical_name_systematic 'Cs3 K (Ir3 O (S O4)6 (H S O4)2 H2 O) H2 O'
_space_group_IT_number 58
_symmetry_space_group_name_Hall '-P 2 2n'
_symmetry_space_group_name_H-M 'P n n m'
_cell_angle_alpha 90
_cell_angle_beta 90
_cell_angle_gamma 90
_cell_formula_units_Z 4
_cell_length_a 9.966
_cell_length_b 21
_cell_length_c 27.217
_cell_volume 5696.137
_citation_journal_id_ASTM ZNOKAQ
_cod_data_source_file Zhilyaev_ZNOKAQ_1991_1099.cif
_cod_data_source_block H6Cs3Ir3K1O35S8
_cod_original_formula_sum 'H6 Cs3 Ir3 K1 O35 S8'
_cod_database_code 1537088

loop_
_symmetry_equiv_pos_as_xyz
x,y,z
-x,-y,z
x+1/2,-y+1/2,-z+1/2
-x+1/2,y+1/2,-z+1/2
-x,-y,-z
x,y,-z
-x-1/2,y-1/2,z-1/2
x-1/2,-y-1/2,z-1/2

loop_
_atom_site_label
_atom_site_type_symbol
_atom_site_fract_x
_atom_site_fract_y
_atom_site_fract_z
_atom_site_occupancy
_atom_site_U_iso_or_equiv
O1 O-2 0 0.5 0.291 1 0.0
Cs2 Cs+1 -0.002 0.2248 0.2769 1 0.0
O19 O-2 -0.06 0.198 0 1 0.0
O9 O-2 -0.2 0.345 0.199 1 0.0
O12 O-2 -0.04 0.233 0.372 1 0.0
S1 S+6 0.204 0.383 0.242 1 0.0
S3 S+6 0.003 0.296 0.405 1 0.0
O15 O-2 -0.343 0.514 0.376 1 0.0
O6 O-2 -0.102 0.372 0.277 1 0.0
O17 O-2 -0.201 0.478 0.442 1 0.0
O10 O-2 0 0.5 0.15 1 0.0
K1 K+1 0.48 0.083 0 1 0.0
O4 O-2 0.342 0.408 0.237 1 0.0
O13 O-2 0.13 0.315 0.43 1 0.0
O8 O-2 -0.177 0.45 0.223 1 0.0
O5 O-2 0.2 0.32 0.234 1 0.0
O16 O-2 -0.164 0.439 0.363 1 0.0
O7 O-2 -0.337 0.391 0.269 1 0.0
Cs1 Cs+1 0.5 0.5 0.2898 1 0.0
S4 S+6 -0.209 0.492 0.393 1 0.0
O11 O-2 0.01 0.331 0.36 1 0.0
O14 O-2 -0.09 0.327 0.45 1 0.0
Ir2 Ir+4 0.0089 0.4191 0.3301 1 0.0
O3 O-2 0.186 0.404 0.298 1 0.0
O18 O-2 0.091 0.448 0.384 1 0.0
S2 S+6 -0.211 0.39 0.245 1 0.0
Ir1 Ir+4 0 0.5 0.2233 1 0.0
O2 O-2 0.101 0.413 0.212 1 0.0
